data_1534908
loop_
_publ_author_name
'Bean, A.C.'
'Scott, B.L.'
'Albrecht-Schmitt, T.E.'
'Runde, W.'

_publ_section_title
;
 Intercalation of KCl into layered neptunyl and plutonyl iodates
;
_journal_name_full 'Journal of Solid State Chemistry'
_journal_page_first 1346
_journal_page_last 1351
_journal_volume 177
_journal_year 2004
_chemical_formula_sum 'Cl0.5 H5 I2 K0.5 O10.5 Pu'
_chemical_name_systematic '((Pu O2) (I O3)2) (K Cl)0.5 (H2 O)2.5'
_space_group_IT_number 15
_symmetry_space_group_name_Hall '-C 2yc'
_symmetry_space_group_name_H-M 'C 1 2/c 1'
_cell_angle_alpha 90
_cell_angle_beta 94
_cell_angle_gamma 90
_cell_formula_units_Z 8
_cell_length_a 21.57
_cell_length_b 11.656
_cell_length_c 7.348
_cell_volume 1842.933
_citation_journal_id_ASTM JSSCBI
_cod_data_source_file Bean_JSSCBI_2004_1151.cif
_cod_data_source_block H5Cl0.5I2K0.5O10.5Pu1
_cod_original_formula_sum 'H5 Cl0.5 I2 K0.5 O10.5 Pu1'
_cod_database_code 1534908

loop_
_symmetry_equiv_pos_as_xyz
x,y,z
-x,y,-z+1/2
-x,-y,-z
x,-y,z-1/2
x+1/2,y+1/2,z
-x+1/2,y+1/2,-z+1/2
-x+1/2,-y+1/2,-z
x+1/2,-y+1/2,z-1/2

loop_
_atom_site_label
_atom_site_type_symbol
_atom_site_fract_x
_atom_site_fract_y
_atom_site_fract_z
_atom_site_occupancy
_atom_site_U_iso_or_equiv
I1 I+5 0.31879 -0.39393 0.20668 1 0.0
I2 I+5 0.33604 -0.03355 0.08755 1 0.0
O8 O-2 0.2511 -0.0181 0.073 1 0.0
Cl1 Cl-1 0.5158 -0.1376 0.1393 0.5 0.0
O1 O-2 0.2736 -0.7173 0.181 1 0.0
O2 O-2 0.4347 -0.7326 0.239 1 0.0
Pu1 Pu+6 0.35445 -0.72473 0.20845 1 0.0
O3 O-2 0.3393 -0.9058 0.3555 1 0.0
K1 K+1 0.5 0.5 0 1 0.0
O10 O-2 0.632 -0.277 -0.189 0.5 0.0
O5 O-2 0.3647 -0.3257 0.401 1 0.0
O9 O-2 0.5 1.307 0.75 1 0.0
O11 O-2 0.3731 0.0426 -0.409 1 0.0
O4 O-2 0.3652 -0.5218 0.202 1 0.0
O6 O-2 0.354 -0.3105 0.029 1 0.0
O12 O-2 0.5441 -0.06 0.399 0.5 0.0
O7 O-2 0.356 0.1101 0.0098 1 0.0
